data_7205423
loop_
_publ_author_name
'Su, Zhi'
'Zhao, Yue'
'Chen, Min'
'Sun, Wei-Yin'

_publ_section_title
;
 Anion- and auxiliary ligand-directed synthesis of cadmium(ii)
 complexes with 3,5-di(1H-imidazol-1-yl)benzoate
;
_journal_issue 5
_journal_name_full CrystEngComm
_journal_page_first 1539
_journal_paper_doi 10.1039/c0ce00527d
_journal_volume 13
_journal_year 2011
_chemical_formula_moiety 'C21 H14 Cd N4 O7'
_chemical_formula_sum 'C21 H14 Cd N4 O7'
_chemical_formula_weight 546.76
_chemical_name_systematic
;
?
;
_space_group_IT_number 2
_symmetry_cell_setting triclinic
_symmetry_space_group_name_Hall '-P 1'
_symmetry_space_group_name_H-M 'P -1'
_atom_sites_solution_hydrogens geom
_atom_sites_solution_primary direct
_atom_sites_solution_secondary difmap
_audit_creation_method SHELXL-97
_cell_angle_alpha 93.501(4)
_cell_angle_beta 98.322(3)
_cell_angle_gamma 108.989(4)
_cell_formula_units_Z 2
_cell_length_a 7.5092(16)
_cell_length_b 10.629(2)
_cell_length_c 13.198(3)
_cell_measurement_reflns_used 932
_cell_measurement_temperature 293(2)
_cell_measurement_theta_max 28.15
_cell_measurement_theta_min 2.43
_cell_volume 979.0(4)
_computing_structure_refinement 'SHELXL-97 (Sheldrick, 1997)'
_computing_structure_solution 'SHELXS-97 (Sheldrick, 1990)'
_diffrn_ambient_temperature 293(2)
_diffrn_measured_fraction_theta_full 0.980
_diffrn_measured_fraction_theta_max 0.980
_diffrn_radiation_monochromator graphite
_diffrn_radiation_source 'fine-focus sealed tube'
_diffrn_radiation_type MoK\a
_diffrn_radiation_wavelength 0.71073
_diffrn_reflns_av_R_equivalents 0.0182
_diffrn_reflns_av_sigmaI/netI 0.0319
_diffrn_reflns_limit_h_max 8
_diffrn_reflns_limit_h_min -8
_diffrn_reflns_limit_k_max 12
_diffrn_reflns_limit_k_min -10
_diffrn_reflns_limit_l_max 15
_diffrn_reflns_limit_l_min -15
_diffrn_reflns_number 4815
_diffrn_reflns_theta_full 25.00
_diffrn_reflns_theta_max 25.00
_diffrn_reflns_theta_min 2.04
_exptl_absorpt_coefficient_mu 1.172
_exptl_absorpt_correction_T_max 0.8918
_exptl_absorpt_correction_T_min 0.7994
_exptl_absorpt_correction_type multi-scan
_exptl_absorpt_process_details sadabs,bruker(2000)
_exptl_crystal_colour colorless
_exptl_crystal_density_diffrn 1.855
_exptl_crystal_density_method 'not measured'
_exptl_crystal_description block
_exptl_crystal_F_000 544
_exptl_crystal_size_max 0.20
_exptl_crystal_size_mid 0.15
_exptl_crystal_size_min 0.10
_refine_diff_density_max 0.736
_refine_diff_density_min -0.393
_refine_diff_density_rms 0.080
_refine_ls_extinction_method none
_refine_ls_goodness_of_fit_ref 1.090
_refine_ls_hydrogen_treatment mixed
_refine_ls_matrix_type full
_refine_ls_number_parameters 302
_refine_ls_number_reflns 3364
_refine_ls_number_restraints 0
_refine_ls_restrained_S_all 1.090
_refine_ls_R_factor_all 0.0292
_refine_ls_R_factor_gt 0.0282
_refine_ls_shift/su_max 0.001
_refine_ls_shift/su_mean 0.000
_refine_ls_structure_factor_coef Fsqd
_refine_ls_weighting_details 'calc w=1/[\s^2^(Fo^2^)+(0.0324P)^2^+1.1321P] where P=(Fo^2^+2Fc^2^)/3'
_refine_ls_weighting_scheme calc
_refine_ls_wR_factor_gt 0.0724
_refine_ls_wR_factor_ref 0.0730
_reflns_number_gt 3269
_reflns_number_total 3364
_reflns_threshold_expression >2sigma(I)
_cod_data_source_file C0CE00527D.TXT
_cod_data_source_block 1
_cod_database_code 7205423

loop_
_symmetry_equiv_pos_as_xyz
'x, y, z'
'-x, -y, -z'

loop_
_atom_site_label
_atom_site_type_symbol
_atom_site_fract_x
_atom_site_fract_y
_atom_site_fract_z
_atom_site_U_iso_or_equiv
_atom_site_adp_type
_atom_site_occupancy
_atom_site_symmetry_multiplicity
_atom_site_calc_flag
_atom_site_refinement_flags
_atom_site_disorder_assembly
_atom_site_disorder_group
C1 C 1.0411(4) 0.8607(3) 0.8180(2) 0.0254(6) Uani 1 1 d . . .
C2 C 1.0955(4) 0.8477(3) 0.9211(2) 0.0268(6) Uani 1 1 d . . .
H15 H 1.1873 0.9189 0.9641 0.032 Uiso 1 1 calc R . .
C3 C 1.0120(4) 0.7281(3) 0.9591(2) 0.0259(6) Uani 1 1 d . . .
C4 C 0.8819(4) 0.6182(3) 0.8964(2) 0.0270(6) Uani 1 1 d . . .
H13 H 0.8312 0.5370 0.9222 0.032 Uiso 1 1 calc R . .
C5 C 0.8291(4) 0.6327(3) 0.7939(2) 0.0243(6) Uani 1 1 d . . .
C6 C 0.9069(4) 0.7528(3) 0.7552(2) 0.0262(6) Uani 1 1 d . . .
H11 H 0.8687 0.7609 0.6864 0.031 Uiso 1 1 calc R . .
C7 C 1.1208(4) 0.9943(3) 0.7773(2) 0.0263(6) Uani 1 1 d . . .
C8 C 1.2301(5) 0.7702(3) 1.1309(2) 0.0358(7) Uani 1 1 d . . .
H18 H 1.3488 0.8010 1.1106 0.043 Uiso 1 1 calc R . .
C9 C 1.1956(5) 0.7645(3) 1.2282(2) 0.0336(7) Uani 1 1 d . . .
H17 H 1.2889 0.7901 1.2872 0.040 Uiso 1 1 calc R . .
C10 C 0.9225(5) 0.6906(3) 1.1287(2) 0.0306(7) Uani 1 1 d . . .
H16 H 0.7915 0.6561 1.1046 0.037 Uiso 1 1 calc R . .
C11 C 0.6852(5) 0.4935(3) 0.6242(2) 0.0333(7) Uani 1 1 d . . .
H20 H 0.7738 0.5384 0.5847 0.040 Uiso 1 1 calc R . .
C12 C 0.5255(5) 0.3868(3) 0.5912(2) 0.0340(7) Uani 1 1 d . . .
H21 H 0.4849 0.3452 0.5238 0.041 Uiso 1 1 calc R . .
C13 C 0.5346(4) 0.4321(3) 0.7531(2) 0.0270(6) Uani 1 1 d . . .
H19 H 0.5050 0.4299 0.8191 0.032 Uiso 1 1 calc R . .
C14 C 0.7327(5) 1.2486(3) 0.3877(2) 0.0290(7) Uani 1 1 d . . .
C15 C 0.5817(5) 1.1376(3) 0.3371(2) 0.0343(7) Uani 1 1 d . . .
H6 H 0.5383 1.0617 0.3704 0.041 Uiso 1 1 calc R . .
C16 C 0.4959(5) 1.1397(3) 0.2376(2) 0.0340(7) Uani 1 1 d . . .
H7 H 0.3952 1.0651 0.2043 0.041 Uiso 1 1 calc R . .
C17 C 0.5593(4) 1.2527(3) 0.1873(2) 0.0295(7) Uani 1 1 d . . .
C18 C 0.7021(5) 1.3660(3) 0.2404(2) 0.0296(7) Uani 1 1 d . . .
H3 H 0.7406 1.4437 0.2085 0.036 Uiso 1 1 calc R . .
C19 C 0.7873(5) 1.3643(3) 0.3399(2) 0.0305(7) Uani 1 1 d . . .
H4 H 0.8817 1.4411 0.3751 0.037 Uiso 1 1 calc R . .
C20 C 0.8504(5) 1.2378(3) 0.4874(2) 0.0312(7) Uani 1 1 d . . .
C21 C 0.4850(5) 1.2546(3) 0.0768(2) 0.0325(7) Uani 1 1 d . . .
Cd1 Cd 1.12367(3) 1.21198(2) 0.641054(15) 0.02569(9) Uani 1 1 d . . .
H2 H 0.342(7) 1.137(5) -0.027(4) 0.064(14) Uiso 1 1 d . . .
N1 N 1.0015(4) 0.7153(3) 1.2271(2) 0.0323(6) Uani 1 1 d . . .
N2 N 1.0553(4) 0.7213(2) 1.06812(19) 0.0264(5) Uani 1 1 d . . .
N3 N 0.4308(4) 0.3486(2) 0.67283(19) 0.0279(5) Uani 1 1 d . . .
N4 N 0.6911(3) 0.5223(2) 0.72709(18) 0.0254(5) Uani 1 1 d . . .
O1 O 1.2440(3) 1.0903(2) 0.83414(17) 0.0376(5) Uani 1 1 d . . .
O2 O 1.0535(3) 1.0021(2) 0.68523(16) 0.0340(5) Uani 1 1 d . . .
O3 O 0.7911(4) 1.1378(2) 0.53459(17) 0.0388(6) Uani 1 1 d . . .
O4 O 1.0108(3) 1.3272(2) 0.51663(18) 0.0397(6) Uani 1 1 d . . .
O5 O 0.3699(5) 1.1360(3) 0.0327(2) 0.0550(8) Uani 1 1 d . . .
O6 O 0.5265(4) 1.3521(2) 0.03133(19) 0.0454(6) Uani 1 1 d . . .
O7 O 1.2099(3) 1.1191(2) 0.49401(17) 0.0360(5) Uani 1 1 d . . .

loop_
_atom_site_aniso_label
_atom_site_aniso_U_11
_atom_site_aniso_U_22
_atom_site_aniso_U_33
_atom_site_aniso_U_23
_atom_site_aniso_U_13
_atom_site_aniso_U_12
C1 0.0303(16) 0.0235(14) 0.0202(14) 0.0053(11) 0.0041(12) 0.0057(12)
C2 0.0280(16) 0.0253(15) 0.0196(14) 0.0014(11) -0.0009(12) 0.0014(12)
C3 0.0293(16) 0.0282(15) 0.0195(14) 0.0060(12) 0.0038(12) 0.0086(12)
C4 0.0300(16) 0.0230(14) 0.0239(15) 0.0055(12) 0.0040(12) 0.0035(12)
C5 0.0237(15) 0.0226(14) 0.0219(14) 0.0013(11) 0.0012(11) 0.0031(12)
C6 0.0259(16) 0.0307(16) 0.0179(14) 0.0039(12) 0.0001(11) 0.0056(12)
C7 0.0299(16) 0.0247(15) 0.0207(15) 0.0042(12) 0.0013(12) 0.0053(13)
C8 0.0325(18) 0.047(2) 0.0253(16) 0.0054(14) 0.0044(14) 0.0100(15)
C9 0.0328(18) 0.0411(18) 0.0241(16) 0.0027(13) -0.0031(13) 0.0125(14)
C10 0.0281(17) 0.0352(17) 0.0220(15) 0.0050(13) 0.0016(12) 0.0027(13)
C11 0.0319(18) 0.0335(17) 0.0253(16) 0.0051(13) 0.0048(13) -0.0017(14)
C12 0.0344(18) 0.0362(17) 0.0214(15) 0.0011(13) -0.0006(13) 0.0012(14)
C13 0.0239(16) 0.0265(15) 0.0261(15) 0.0035(12) 0.0029(12) 0.0030(12)
C14 0.0315(17) 0.0323(16) 0.0229(15) 0.0014(12) 0.0028(13) 0.0114(13)
C15 0.0371(19) 0.0317(17) 0.0287(17) 0.0086(13) 0.0028(14) 0.0046(14)
C16 0.0343(18) 0.0286(16) 0.0295(17) 0.0032(13) -0.0022(14) 0.0011(13)
C17 0.0299(17) 0.0314(16) 0.0254(16) 0.0016(12) -0.0008(13) 0.0106(13)
C18 0.0306(17) 0.0265(15) 0.0310(17) 0.0058(12) 0.0009(13) 0.0100(13)
C19 0.0311(17) 0.0273(15) 0.0286(16) -0.0009(12) -0.0022(13) 0.0079(13)
C20 0.0394(19) 0.0351(17) 0.0207(15) -0.0001(13) 0.0011(13) 0.0170(15)
C21 0.0314(18) 0.0360(18) 0.0276(16) 0.0013(14) -0.0017(13) 0.0115(14)
Cd1 0.02614(14) 0.02481(14) 0.01954(13) 0.00374(9) 0.00023(9) 0.00118(9)
N1 0.0346(15) 0.0380(15) 0.0226(13) 0.0074(11) 0.0037(11) 0.0098(12)
N2 0.0283(14) 0.0219(12) 0.0237(13) 0.0028(10) 0.0031(10) 0.0022(10)
N3 0.0240(13) 0.0276(13) 0.0263(13) 0.0034(10) 0.0015(10) 0.0019(10)
N4 0.0247(13) 0.0230(12) 0.0224(12) 0.0026(10) 0.0005(10) 0.0015(10)
O1 0.0459(14) 0.0264(11) 0.0260(12) 0.0054(9) -0.0042(10) -0.0029(10)
O2 0.0444(14) 0.0262(11) 0.0210(11) 0.0065(8) -0.0039(9) 0.0014(10)
O3 0.0537(16) 0.0356(13) 0.0236(11) 0.0072(10) -0.0002(10) 0.0128(11)
O4 0.0380(14) 0.0439(14) 0.0293(12) 0.0050(10) -0.0078(10) 0.0088(11)
O5 0.077(2) 0.0374(14) 0.0249(13) 0.0036(11) -0.0168(13) -0.0033(13)
O6 0.0588(17) 0.0375(13) 0.0323(13) 0.0123(11) -0.0010(12) 0.0085(12)
O7 0.0414(14) 0.0303(12) 0.0282(12) -0.0006(9) 0.0044(10) 0.0027(10)

loop_
_atom_type_symbol
_atom_type_description
_atom_type_scat_dispersion_real
_atom_type_scat_dispersion_imag
_atom_type_scat_source
C C 0.0033 0.0016 'International Tables Vol C Tables 4.2.6.8 and 6.1.1.4'
H H 0.0000 0.0000 'International Tables Vol C Tables 4.2.6.8 and 6.1.1.4'
N N 0.0061 0.0033 'International Tables Vol C Tables 4.2.6.8 and 6.1.1.4'
O O 0.0106 0.0060 'International Tables Vol C Tables 4.2.6.8 and 6.1.1.4'
Cd Cd -0.8075 1.2024 'International Tables Vol C Tables 4.2.6.8 and 6.1.1.4'

loop_
_geom_angle_atom_site_label_1
_geom_angle_atom_site_label_2
_geom_angle_atom_site_label_3
_geom_angle
_geom_angle_site_symmetry_1
_geom_angle_site_symmetry_3
_geom_angle_publ_flag
C6 C1 C2 119.2(3) . . ?
C6 C1 C7 120.7(3) . . ?
C2 C1 C7 119.9(3) . . ?
C3 C2 C1 119.5(3) . . ?
C3 C2 H15 120.3 . . ?
C1 C2 H15 120.3 . . ?
C4 C3 C2 121.8(3) . . ?
C4 C3 N2 119.6(3) . . ?
C2 C3 N2 118.5(3) . . ?
C3 C4 C5 118.0(3) . . ?
C3 C4 H13 121.0 . . ?
C5 C4 H13 121.0 . . ?
C6 C5 C4 121.0(3) . . ?
C6 C5 N4 119.3(3) . . ?
C4 C5 N4 119.7(3) . . ?
C1 C6 C5 120.4(3) . . ?
C1 C6 H11 119.8 . . ?
C5 C6 H11 119.8 . . ?
O1 C7 O2 123.2(3) . . ?
O1 C7 C1 120.2(3) . . ?
O2 C7 C1 116.6(3) . . ?
C9 C8 N2 106.2(3) . . ?
C9 C8 H18 126.9 . . ?
N2 C8 H18 126.9 . . ?
C8 C9 N1 109.9(3) . . ?
C8 C9 H17 125.1 . . ?
N1 C9 H17 125.1 . . ?
N1 C10 N2 111.3(3) . . ?
N1 C10 H16 124.3 . . ?
N2 C10 H16 124.3 . . ?
C12 C11 N4 106.2(3) . . ?
C12 C11 H20 126.9 . . ?
N4 C11 H20 126.9 . . ?
C11 C12 N3 109.7(3) . . ?
C11 C12 H21 125.1 . . ?
N3 C12 H21 125.1 . . ?
N3 C13 N4 111.0(3) . . ?
N3 C13 H19 124.5 . . ?
N4 C13 H19 124.5 . . ?
C19 C14 C15 119.2(3) . . ?
C19 C14 C20 120.1(3) . . ?
C15 C14 C20 120.3(3) . . ?
C16 C15 C14 120.4(3) . . ?
C16 C15 H6 119.8 . . ?
C14 C15 H6 119.8 . . ?
C15 C16 C17 120.2(3) . . ?
C15 C16 H7 119.9 . . ?
C17 C16 H7 119.9 . . ?
C16 C17 C18 119.1(3) . . ?
C16 C17 C21 122.1(3) . . ?
C18 C17 C21 118.7(3) . . ?
C19 C18 C17 120.6(3) . . ?
C19 C18 H3 119.7 . . ?
C17 C18 H3 119.7 . . ?
C18 C19 C14 120.2(3) . . ?
C18 C19 H4 119.9 . . ?
C14 C19 H4 119.9 . . ?
O3 C20 O4 122.5(3) . . ?
O3 C20 C14 119.6(3) . . ?
O4 C20 C14 117.8(3) . . ?
O6 C21 O5 123.1(3) . . ?
O6 C21 C17 124.6(3) . . ?
O5 C21 C17 112.2(3) . . ?
N3 Cd1 O2 118.80(9) 1_665 . ?
N3 Cd1 N1 102.82(10) 1_665 2_777 ?
O2 Cd1 N1 93.78(9) . 2_777 ?
N3 Cd1 O4 97.33(9) 1_665 . ?
O2 Cd1 O4 139.09(8) . . ?
N1 Cd1 O4 96.33(9) 2_777 . ?
N3 Cd1 O7 84.81(9) 1_665 . ?
O2 Cd1 O7 83.63(8) . . ?
N1 Cd1 O7 172.23(9) 2_777 . ?
O4 Cd1 O7 81.09(8) . . ?
N3 Cd1 O3 150.48(8) 1_665 . ?
O2 Cd1 O3 87.51(8) . . ?
N1 Cd1 O3 87.37(9) 2_777 . ?
O4 Cd1 O3 53.64(8) . . ?
O7 Cd1 O3 85.20(8) . . ?
C10 N1 C9 105.2(3) . . ?
C10 N1 Cd1 125.8(2) . 2_777 ?
C9 N1 Cd1 119.7(2) . 2_777 ?
C10 N2 C8 107.4(3) . . ?
C10 N2 C3 123.5(3) . . ?
C8 N2 C3 127.7(3) . . ?
C13 N3 C12 105.7(3) . . ?
C13 N3 Cd1 132.2(2) . 1_445 ?
C12 N3 Cd1 119.6(2) . 1_445 ?
C13 N4 C11 107.4(2) . . ?
C13 N4 C5 126.1(2) . . ?
C11 N4 C5 126.4(2) . . ?
C7 O2 Cd1 114.87(18) . . ?
C20 O3 Cd1 86.9(2) . . ?
C20 O4 Cd1 96.08(19) . . ?
C21 O5 H2 111(3) . . ?

loop_
_geom_bond_atom_site_label_1
_geom_bond_atom_site_label_2
_geom_bond_distance
_geom_bond_site_symmetry_2
_geom_bond_publ_flag
C1 C6 1.382(4) . ?
C1 C2 1.391(4) . ?
C1 C7 1.516(4) . ?
C2 C3 1.383(4) . ?
C2 H15 0.9300 . ?
C3 C4 1.382(4) . ?
C3 N2 1.440(4) . ?
C4 C5 1.386(4) . ?
C4 H13 0.9300 . ?
C5 C6 1.383(4) . ?
C5 N4 1.430(4) . ?
C6 H11 0.9300 . ?
C7 O1 1.245(4) . ?
C7 O2 1.266(4) . ?
C8 C9 1.347(5) . ?
C8 N2 1.367(4) . ?
C8 H18 0.9300 . ?
C9 N1 1.377(4) . ?
C9 H17 0.9300 . ?
C10 N1 1.319(4) . ?
C10 N2 1.338(4) . ?
C10 H16 0.9300 . ?
C11 C12 1.348(5) . ?
C11 N4 1.365(4) . ?
C11 H20 0.9300 . ?
C12 N3 1.385(4) . ?
C12 H21 0.9300 . ?
C13 N3 1.309(4) . ?
C13 N4 1.357(4) . ?
C13 H19 0.9300 . ?
C14 C19 1.386(4) . ?
C14 C15 1.392(5) . ?
C14 C20 1.507(4) . ?
C15 C16 1.381(4) . ?
C15 H6 0.9300 . ?
C16 C17 1.388(4) . ?
C16 H7 0.9300 . ?
C17 C18 1.390(4) . ?
C17 C21 1.489(4) . ?
C18 C19 1.380(4) . ?
C18 H3 0.9300 . ?
C19 H4 0.9300 . ?
C20 O3 1.253(4) . ?
C20 O4 1.256(4) . ?
C21 O6 1.205(4) . ?
C21 O5 1.315(4) . ?
Cd1 N3 2.252(3) 1_665 ?
Cd1 O2 2.253(2) . ?
Cd1 N1 2.300(3) 2_777 ?
Cd1 O4 2.331(2) . ?
Cd1 O7 2.388(2) . ?
Cd1 O3 2.530(3) . ?
N1 Cd1 2.300(3) 2_777 ?
N3 Cd1 2.252(2) 1_445 ?
O5 H2 0.79(5) . ?
